data_7038055
loop_
_publ_author_name
'Zhao, Bei'
'Xiao, Yang'
'Yuan, Dan'
'Lu, Chengrong'
'Yao, Yingming'

_publ_section_title
;
 Synthesis and characterization of bridged bis(amidato) rare earth metal
 amides and their applications in C-N bond formation reactions.
;
_journal_issue 9
_journal_name_full 'Dalton transactions (Cambridge, England : 2003)'
_journal_page_first 3880
_journal_page_last 3887
_journal_paper_doi 10.1039/c5dt04217h
_journal_volume 45
_journal_year 2016
_chemical_formula_moiety '0.11(C62 N8 Nd2 O4 Si4)'
_chemical_formula_sum 'C5.56 H0 N3.56 Nd0.22 O0.67 Si0.44'
_chemical_formula_weight 171.74
_chemical_name_systematic
;
 ? 
;
_space_group_crystal_system triclinic
_space_group_IT_number 2
_space_group_name_Hall '-P 1'
_space_group_name_H-M_alt 'P -1'
_symmetry_space_group_name_Hall '-P 1'
_symmetry_space_group_name_H-M 'P -1'
_atom_sites_solution_hydrogens geom
_atom_sites_solution_primary iterative
_atom_sites_solution_secondary difmap
_audit_creation_date 2014-07-25
_audit_creation_method
;
Olex2 1.2
(compiled 2014.02.28 svn.r2899 for OlexSys, GUI svn.r4781)
;
_audit_update_record
;
2015-05-25 deposited with the CCDC.
2016-01-20 downloaded from the CCDC.
;
_cell_angle_alpha 83.141(3)
_cell_angle_beta 74.515(3)
_cell_angle_gamma 72.320(4)
_cell_formula_units_Z 9
_cell_length_a 12.3841(5)
_cell_length_b 12.6832(5)
_cell_length_c 14.0207(5)
_cell_measurement_reflns_used 12945
_cell_measurement_temperature 223.0(2)
_cell_measurement_theta_max 30.1270
_cell_measurement_theta_min 3.3510
_cell_volume 2020.29(14)
_computing_cell_refinement
;
CrysAlisPro, Agilent Technologies,
Version 1.171.36.32 (release 02-08-2013 CrysAlis171 .NET)
(compiled Aug  2 2013,16:46:58)
;
_computing_data_collection
;
CrysAlisPro, Agilent Technologies,
Version 1.171.36.32 (release 02-08-2013 CrysAlis171 .NET)
(compiled Aug  2 2013,16:46:58)
;
_computing_data_reduction
;
CrysAlisPro, Agilent Technologies,
Version 1.171.36.32 (release 02-08-2013 CrysAlis171 .NET)
(compiled Aug  2 2013,16:46:58)
;
_computing_molecular_graphics 'Olex2 (Dolomanov et al., 2009)'
_computing_publication_material 'Olex2 (Dolomanov et al., 2009)'
_computing_structure_refinement 'XL (Sheldrick, 2008)'
_computing_structure_solution
;
Superflip (Palatinus & Chapuis, 2007;Palatinus & van der Lee, 2008;
Palatinus et al., 2012)
;
_diffrn_ambient_temperature 223.0(2)
_diffrn_detector_area_resol_mean 10.4471
_diffrn_measured_fraction_theta_full 0.999
_diffrn_measured_fraction_theta_max 0.862
_diffrn_measurement_device_type 'Xcalibur, Atlas, Gemini'
_diffrn_measurement_method '\w scans'
_diffrn_orient_matrix_UB_11 0.0602851000
_diffrn_orient_matrix_UB_12 -0.0285821000
_diffrn_orient_matrix_UB_13 -0.0150663000
_diffrn_orient_matrix_UB_21 0.0097669000
_diffrn_orient_matrix_UB_22 0.0461941000
_diffrn_orient_matrix_UB_23 -0.0312302000
_diffrn_orient_matrix_UB_31 0.0106128000
_diffrn_orient_matrix_UB_32 0.0223716000
_diffrn_orient_matrix_UB_33 0.0394744000
_diffrn_radiation_monochromator graphite
_diffrn_radiation_type MoK\a
_diffrn_radiation_wavelength 0.71073
_diffrn_reflns_av_R_equivalents 0.0269
_diffrn_reflns_av_unetI/netI 0.0421
_diffrn_reflns_limit_h_max 14
_diffrn_reflns_limit_h_min -16
_diffrn_reflns_limit_k_max 17
_diffrn_reflns_limit_k_min -16
_diffrn_reflns_limit_l_max 19
_diffrn_reflns_limit_l_min -18
_diffrn_reflns_number 21881
_diffrn_reflns_theta_full 26.00
_diffrn_reflns_theta_max 30.31
_diffrn_reflns_theta_min 2.85
_diffrn_source 'Enhance (Mo) X-ray Source'
_exptl_absorpt_coefficient_mu 1.388
_exptl_absorpt_correction_T_max 1.00000
_exptl_absorpt_correction_T_min 0.87711
_exptl_absorpt_correction_type multi-scan
_exptl_absorpt_process_details
;
CrysAlisPro, Agilent Technologies,
Version 1.171.36.32 (release 02-08-2013 CrysAlis171 .NET)
(compiled Aug  2 2013,16:46:58)
Empirical absorption correction using spherical harmonics,
 implemented in SCALE3 ABSPACK scaling algorithm.
;
_exptl_crystal_colour 'clear light blue'
_exptl_crystal_density_diffrn 1.270
_exptl_crystal_density_method 'not measured'
_exptl_crystal_description block
_exptl_crystal_F_000 748
_exptl_crystal_size_max 0.3
_exptl_crystal_size_mid 0.2
_exptl_crystal_size_min 0.2
_refine_diff_density_max 6.050
_refine_diff_density_min -1.422
_refine_diff_density_rms 0.288
_refine_ls_extinction_method none
_refine_ls_goodness_of_fit_ref 2.148
_refine_ls_hydrogen_treatment undef
_refine_ls_matrix_type full
_refine_ls_number_parameters 161
_refine_ls_number_reflns 10436
_refine_ls_number_restraints 0
_refine_ls_restrained_S_all 2.148
_refine_ls_R_factor_all 0.0869
_refine_ls_R_factor_gt 0.0788
_refine_ls_shift/su_max 0.052
_refine_ls_shift/su_mean 0.013
_refine_ls_structure_factor_coef Fsqd
_refine_ls_weighting_details 'calc w=1/[\s^2^(Fo^2^)+(0.1000P)^2^+0.0000P] where P=(Fo^2^+2Fc^2^)/3'
_refine_ls_weighting_scheme calc
_refine_ls_wR_factor_gt 0.2662
_refine_ls_wR_factor_ref 0.2742
_reflns_number_gt 9272
_reflns_number_total 10436
_reflns_threshold_expression >2sigma(I)
_cod_data_source_file c5dt04217h2.cif
_cod_data_source_block g140718a
_cod_depositor_comments 'Adding full bibliography for 7038055--7038059.cif.'
_cod_database_code 7038055
_reflns_odcompleteness_completeness 99.88
_reflns_odcompleteness_iscentric 1
_reflns_odcompleteness_theta 27.42
_olex2_refinement_description
;
;

loop_
_space_group_symop_id
_space_group_symop_operation_xyz
1 'x, y, z'
2 '-x, -y, -z'

loop_
_atom_site_label
_atom_site_type_symbol
_atom_site_fract_x
_atom_site_fract_y
_atom_site_fract_z
_atom_site_U_iso_or_equiv
_atom_site_adp_type
_atom_site_occupancy
_atom_site_calc_flag
Nd2 Nd 0.14128(3) 0.91111(2) 1.04023(2) 0.01835(15) Uiso 1 d
Si2 Si 0.27839(19) 0.89950(17) 1.22745(15) 0.0304(4) Uiso 1 d
Si3 Si 0.2589(2) 0.67739(19) 1.19805(16) 0.0326(5) Uiso 1 d
C2 C 0.4184(10) 0.5862(9) 1.1635(7) 0.053(2) Uiso 1 d
C3 C 0.2730(7) 1.3752(7) 0.7996(6) 0.0351(16) Uiso 1 d
N6 N 0.2372(5) 0.8155(5) 1.1655(4) 0.0281(12) Uiso 1 d
C1 C 0.3160(10) 1.4868(9) 0.6413(8) 0.058(3) Uiso 1 d
C4 C 0.0262(7) 0.6152(7) 0.9199(6) 0.0345(16) Uiso 1 d
C6 C 0.2652(8) 1.0377(7) 1.1565(6) 0.0407(18) Uiso 1 d
O8 O -0.0215(5) 0.8451(4) 1.1030(4) 0.0260(10) Uiso 1 d
C10 C 0.1102(8) 0.9145(7) 0.6617(6) 0.0419(19) Uiso 1 d
C12 C 0.3293(7) 1.0232(6) 0.8551(5) 0.0301(15) Uiso 1 d
C16 C 0.2506(8) 1.2619(7) 0.9606(6) 0.0415(18) Uiso 1 d
O17 O 0.0054(4) 1.0797(4) 1.0990(3) 0.0264(10) Uiso 1 d
N21 N 0.1674(5) 0.7988(5) 0.9022(4) 0.0261(12) Uiso 1 d
C24 C 0.4663(8) 0.8187(7) 0.9632(6) 0.0409(18) Uiso 1 d
C26 C -0.0041(9) 0.5984(8) 0.5729(7) 0.048(2) Uiso 1 d
C28 C 0.4303(10) 0.8485(9) 1.2428(7) 0.051(2) Uiso 1 d
N29 N 0.2038(5) 1.0451(5) 0.9005(4) 0.0256(11) Uiso 1 d
N31 N 0.3683(5) 0.8283(5) 0.9181(4) 0.0275(12) Uiso 1 d
C5 C 0.2654(8) 1.3992(7) 0.7043(6) 0.0382(17) Uiso 1 d
C8 C 0.1862(9) 0.9340(8) 1.3566(7) 0.048(2) Uiso 1 d
C11 C 0.0665(7) 0.8148(6) 0.6930(5) 0.0280(14) Uiso 1 d
C7 C 0.0295(6) 0.6712(6) 0.8168(5) 0.0243(13) Uiso 1 d
C13 C 0.3773(7) 0.9022(6) 0.8283(5) 0.0285(14) Uiso 1 d
C15 C 0.2137(8) 1.3381(7) 0.6617(6) 0.0356(16) Uiso 1 d
C18 C 0.0087(7) 0.6189(6) 0.7464(5) 0.0305(15) Uiso 1 d
C20 C 0.1173(8) 1.1876(8) 0.6678(6) 0.0429(19) Uiso 1 d
C22 C 0.0574(6) 0.7704(5) 0.7902(5) 0.0230(12) Uiso 1 d
C9 C 0.2713(7) 0.7124(6) 0.8541(5) 0.0319(15) Uiso 1 d
C17 C 0.1709(7) 1.2534(6) 0.7149(5) 0.0317(15) Uiso 1 d
C27 C 0.2313(7) 1.2895(6) 0.8574(5) 0.0316(15) Uiso 1 d
C29 C 0.0470(7) 0.7588(7) 0.6229(5) 0.0341(16) Uiso 1 d
C31 C 0.3708(7) 0.7147(6) 0.8973(5) 0.0313(15) Uiso 1 d
C36 C 0.0155(7) 0.6602(6) 0.6495(5) 0.0317(15) Uiso 1 d
C37 C 0.1785(6) 1.2287(6) 0.8139(5) 0.0251(13) Uiso 1 d
C39 C 0.2114(10) 0.6483(9) 1.3365(8) 0.055(2) Uiso 1 d
C43 C 0.0749(6) 0.8314(6) 0.8663(5) 0.0244(13) Uiso 1 d
C45 C 0.1326(6) 1.1385(5) 0.8740(5) 0.0225(12) Uiso 1 d
C48 C 0.1773(9) 0.6134(8) 1.1380(7) 0.0440(19) Uiso 1 d

loop_
_atom_type_symbol
_atom_type_description
_atom_type_scat_dispersion_real
_atom_type_scat_dispersion_imag
_atom_type_scat_source
C C 0.0033 0.0016 'International Tables Vol C Tables 4.2.6.8 and 6.1.1.4'
H H 0.0000 0.0000 'International Tables Vol C Tables 4.2.6.8 and 6.1.1.4'
N N 0.0061 0.0033 'International Tables Vol C Tables 4.2.6.8 and 6.1.1.4'
O O 0.0106 0.0060 'International Tables Vol C Tables 4.2.6.8 and 6.1.1.4'
Nd Nd -0.1943 3.0179 'International Tables Vol C Tables 4.2.6.8 and 6.1.1.4'
Si Si 0.0817 0.0704 'International Tables Vol C Tables 4.2.6.8 and 6.1.1.4'

loop_
_geom_angle_atom_site_label_1
_geom_angle_atom_site_label_2
_geom_angle_atom_site_label_3
_geom_angle
_geom_angle_site_symmetry_1
_geom_angle_site_symmetry_3
Si2 Nd2 Nd2 138.70(4) . 2_577
N6 Nd2 Nd2 150.56(15) . 2_577
N6 Nd2 Si2 27.02(15) . .
N6 Nd2 N21 114.4(2) . .
N6 Nd2 N29 129.4(2) . .
N6 Nd2 N31 81.54(19) . .
O8 Nd2 Nd2 65.26(12) . 2_577
O8 Nd2 Si2 109.01(13) . .
O8 Nd2 N6 93.75(19) . .
O8 Nd2 O17 82.16(17) . .
O8 Nd2 N21 82.01(19) . .
O8 Nd2 N29 136.68(18) . .
O8 Nd2 N31 135.70(17) . .
O17 Nd2 Nd2 49.30(12) . 2_577
O17 Nd2 Si2 89.87(12) . .
O17 Nd2 N6 110.26(18) . .
O17 Nd2 N21 133.29(18) . .
O17 Nd2 N29 79.81(17) . .
O17 Nd2 N31 140.82(18) . .
N21 Nd2 Nd2 84.25(14) . 2_577
N21 Nd2 Si2 136.84(14) . .
N21 Nd2 N29 82.38(19) . .
N21 Nd2 N31 61.02(19) . .
N29 Nd2 Nd2 73.14(14) . 2_577
N29 Nd2 Si2 109.98(14) . .
N29 Nd2 N31 65.25(18) . .
N31 Nd2 Nd2 127.88(12) . 2_577
N31 Nd2 Si2 86.13(13) . .
N6 Si2 Nd2 39.2(2) . .
N6 Si2 C6 108.3(3) . .
N6 Si2 C28 115.9(4) . .
N6 Si2 C8 115.9(4) . .
C6 Si2 Nd2 70.0(3) . .
C28 Si2 Nd2 136.4(3) . .
C28 Si2 C6 106.7(5) . .
C28 Si2 C8 104.1(4) . .
C8 Si2 Nd2 119.0(3) . .
C8 Si2 C6 105.0(4) . .
N6 Si3 C2 115.8(4) . .
N6 Si3 C39 113.6(4) . .
N6 Si3 C48 111.7(4) . .
C39 Si3 C2 103.3(5) . .
C48 Si3 C2 105.0(4) . .
C48 Si3 C39 106.7(5) . .
C5 C3 C27 121.8(8) . .
Si2 N6 Nd2 113.8(3) . .
Si2 N6 Si3 121.1(4) . .
Si3 N6 Nd2 125.1(3) . .
C45 O8 Nd2 150.3(4) 2_577 .
N29 C12 C13 107.9(6) . .
C43 O17 Nd2 175.9(5) 2_577 .
C9 N21 Nd2 129.2(5) . .
C43 N21 Nd2 110.0(4) . .
C43 N21 C9 120.6(6) . .
C12 N29 Nd2 117.1(4) . .
C45 N29 Nd2 124.5(5) . .
C45 N29 C12 118.0(6) . .
C24 N31 Nd2 115.9(4) . .
C13 N31 Nd2 107.0(4) . .
C13 N31 C24 109.6(6) . .
C13 N31 C31 112.8(5) . .
C31 N31 Nd2 103.1(4) . .
C31 N31 C24 108.4(6) . .
C3 C5 C1 121.5(8) . .
C3 C5 C15 119.2(8) . .
C15 C5 C1 119.3(8) . .
C22 C11 C10 120.5(7) . .
C29 C11 C10 119.8(6) . .
C29 C11 C22 119.4(7) . .
C18 C7 C4 118.6(6) . .
C18 C7 C22 118.5(6) . .
C22 C7 C4 122.8(6) . .
N31 C13 C12 111.0(6) . .
C17 C15 C5 121.5(7) . .
C7 C18 C36 122.9(7) . .
C11 C22 C43 119.7(6) . .
C7 C22 C11 120.7(6) . .
C7 C22 C43 119.6(6) . .
N21 C9 C31 106.9(6) . .
C15 C17 C20 120.9(7) . .
C15 C17 C37 119.3(7) . .
C37 C17 C20 119.8(7) . .
C3 C27 C16 118.9(7) . .
C3 C27 C37 118.6(7) . .
C37 C27 C16 122.5(7) . .
C11 C29 C36 120.5(7) . .
N31 C31 C9 113.8(6) . .
C18 C36 C26 121.5(7) . .
C18 C36 C29 118.0(7) . .
C29 C36 C26 120.5(7) . .
C17 C37 C27 119.6(7) . .
C17 C37 C45 120.9(6) . .
C27 C37 C45 119.5(6) . .
O17 C43 N21 117.5(6) 2_577 .
O17 C43 C22 119.5(6) 2_577 .
N21 C43 C22 123.0(6) . .
O8 C45 N29 121.4(6) 2_577 .
O8 C45 C37 117.1(6) 2_577 .
N29 C45 C37 121.5(6) . .

loop_
_geom_bond_atom_site_label_1
_geom_bond_atom_site_label_2
_geom_bond_distance
_geom_bond_site_symmetry_2
Nd2 Nd2 3.9127(6) 2_577
Nd2 Si2 3.454(2) .
Nd2 N6 2.387(6) .
Nd2 O8 2.332(5) .
Nd2 O17 2.362(5) .
Nd2 N21 2.434(6) .
Nd2 N29 2.553(6) .
Nd2 N31 2.829(6) .
Si2 N6 1.714(7) .
Si2 C6 1.894(9) .
Si2 C28 1.856(11) .
Si2 C8 1.886(10) .
Si3 C2 1.926(11) .
Si3 N6 1.714(6) .
Si3 C39 1.898(10) .
Si3 C48 1.872(10) .
C3 C5 1.356(11) .
C3 C27 1.418(11) .
C1 C5 1.517(14) .
C4 C7 1.529(10) .
O8 C45 1.282(9) 2_577
C10 C11 1.497(12) .
C12 N29 1.467(10) .
C12 C13 1.521(10) .
C16 C27 1.512(11) .
O17 C43 1.299(8) 2_577
N21 C9 1.472(9) .
N21 C43 1.307(9) .
C24 N31 1.480(11) .
C26 C36 1.510(12) .
N29 C45 1.325(9) .
N31 C13 1.477(9) .
N31 C31 1.492(10) .
C5 C15 1.408(12) .
C11 C22 1.400(9) .
C11 C29 1.389(10) .
C7 C18 1.369(10) .
C7 C22 1.387(9) .
C15 C17 1.391(11) .
C18 C36 1.386(10) .
C20 C17 1.509(12) .
C22 C43 1.486(9) .
C9 C31 1.520(11) .
C17 C37 1.408(10) .
C27 C37 1.423(11) .
C29 C36 1.401(11) .
C37 C45 1.500(9) .
C43 O17 1.299(8) 2_577
C45 O8 1.282(9) 2_577

loop_
_geom_torsion_atom_site_label_1
_geom_torsion_atom_site_label_2
_geom_torsion_atom_site_label_3
_geom_torsion_atom_site_label_4
_geom_torsion
_geom_torsion_site_symmetry_1
_geom_torsion_site_symmetry_4
Nd2 Nd2 Si2 N6 132.3(3) 2_577 .
Nd2 Nd2 Si2 C6 -60.8(3) 2_577 .
Nd2 Nd2 Si2 C28 -154.3(5) 2_577 .
Nd2 Nd2 Si2 C8 35.8(4) 2_577 .
Nd2 Nd2 N6 Si2 -83.7(4) 2_577 .
Nd2 Nd2 N6 Si3 93.2(4) 2_577 .
Nd2 Nd2 O8 C45 -21.4(8) 2_577 2_577
Nd2 Nd2 O17 C43 66(6) 2_577 2_577
Nd2 Nd2 N21 C9 166.6(6) 2_577 .
Nd2 Nd2 N21 C43 -7.9(4) 2_577 .
Nd2 Nd2 N29 C12 -166.6(5) 2_577 .
Nd2 Nd2 N29 C45 21.1(5) 2_577 .
Nd2 Nd2 N31 C24 148.1(5) 2_577 .
Nd2 Nd2 N31 C13 25.6(5) 2_577 .
Nd2 Nd2 N31 C31 -93.6(4) 2_577 .
Nd2 Si2 N6 Si3 -177.0(6) . .
Nd2 N21 C9 C31 -7.9(8) . .
Nd2 N21 C43 O17 6.8(7) . 2_577
Nd2 N21 C43 C22 -171.9(5) . .
Nd2 N29 C45 O8 -19.7(9) . 2_577
Nd2 N29 C45 C37 161.6(5) . .
Nd2 N31 C13 C12 45.7(6) . .
Nd2 N31 C31 C9 54.4(6) . .
Si2 Nd2 N6 Si3 176.9(6) . .
Si2 Nd2 O8 C45 114.3(9) . 2_577
Si2 Nd2 O17 C43 -107(6) . 2_577
Si2 Nd2 N21 C9 -18.3(7) . .
Si2 Nd2 N21 C43 167.2(4) . .
Si2 Nd2 N29 C12 56.9(5) . .
Si2 Nd2 N29 C45 -115.4(5) . .
Si2 Nd2 N31 C24 -6.2(5) . .
Si2 Nd2 N31 C13 -128.8(4) . .
Si2 Nd2 N31 C31 112.0(4) . .
C2 Si3 N6 Nd2 110.8(5) . .
C2 Si3 N6 Si2 -72.5(5) . .
C3 C5 C15 C17 -0.3(13) . .
C3 C27 C37 C17 1.2(11) . .
C3 C27 C37 C45 -179.3(6) . .
N6 Nd2 Si2 C6 167.0(4) . .
N6 Nd2 Si2 C28 73.5(6) . .
N6 Nd2 Si2 C8 -96.5(5) . .
N6 Nd2 O8 C45 137.1(9) . 2_577
N6 Nd2 O17 C43 -89(6) . 2_577
N6 Nd2 N21 C9 -37.1(6) . .
N6 Nd2 N21 C43 148.3(4) . .
N6 Nd2 N29 C12 35.1(6) . .
N6 Nd2 N29 C45 -137.2(5) . .
N6 Nd2 N31 C24 -33.0(5) . .
N6 Nd2 N31 C13 -155.6(5) . .
N6 Nd2 N31 C31 85.2(4) . .
C1 C5 C15 C17 176.9(8) . .
C4 C7 C18 C36 -176.7(7) . .
C4 C7 C22 C11 175.9(7) . .
C4 C7 C22 C43 -5.6(10) . .
C6 Si2 N6 Nd2 -12.9(4) . .
C6 Si2 N6 Si3 170.1(4) . .
O8 Nd2 Si2 N6 58.4(4) . .
O8 Nd2 Si2 C6 -134.6(3) . .
O8 Nd2 Si2 C28 131.9(5) . .
O8 Nd2 Si2 C8 -38.0(4) . .
O8 Nd2 N6 Si2 -126.2(3) . .
O8 Nd2 N6 Si3 50.7(4) . .
O8 Nd2 O17 C43 2(6) . 2_577
O8 Nd2 N21 C9 -127.6(6) . .
O8 Nd2 N21 C43 57.8(5) . .
O8 Nd2 N29 C12 -150.1(4) . .
O8 Nd2 N29 C45 37.6(6) . .
O8 Nd2 N31 C24 -119.7(5) . .
O8 Nd2 N31 C13 117.7(4) . .
O8 Nd2 N31 C31 -1.4(5) . .
C10 C11 C22 C7 -172.8(7) . .
C10 C11 C22 C43 8.7(11) . .
C10 C11 C29 C36 174.7(7) . .
C12 N29 C45 O8 168.0(6) . 2_577
C12 N29 C45 C37 -10.7(9) . .
C16 C27 C37 C17 -175.3(7) . .
C16 C27 C37 C45 4.2(11) . .
O17 Nd2 Si2 N6 140.1(4) . .
O17 Nd2 Si2 C6 -52.9(3) . .
O17 Nd2 Si2 C28 -146.4(5) . .
O17 Nd2 Si2 C8 43.6(4) . .
O17 Nd2 N6 Si2 -43.2(4) . .
O17 Nd2 N6 Si3 133.7(4) . .
O17 Nd2 O8 C45 27.2(9) . 2_577
O17 Nd2 N21 C9 161.1(5) . .
O17 Nd2 N21 C43 -13.4(6) . .
O17 Nd2 N29 C12 143.0(5) . .
O17 Nd2 N29 C45 -29.3(5) . .
O17 Nd2 N31 C24 78.8(6) . .
O17 Nd2 N31 C13 -43.8(5) . .
O17 Nd2 N31 C31 -162.9(4) . .
N21 Nd2 Si2 N6 -40.4(4) . .
N21 Nd2 Si2 C6 126.6(4) . .
N21 Nd2 Si2 C28 33.1(5) . .
N21 Nd2 Si2 C8 -136.8(4) . .
N21 Nd2 N6 Si2 150.9(3) . .
N21 Nd2 N6 Si3 -32.2(4) . .
N21 Nd2 O8 C45 -108.7(9) . 2_577
N21 Nd2 O17 C43 73(6) . 2_577
N21 Nd2 N29 C12 -80.3(5) . .
N21 Nd2 N29 C45 107.3(6) . .
N21 Nd2 N31 C24 -157.1(6) . .
N21 Nd2 N31 C13 80.4(4) . .
N21 Nd2 N31 C31 -38.8(4) . .
N21 C9 C31 N31 -36.4(8) . .
C24 N31 C13 C12 -80.7(7) . .
C24 N31 C31 C9 177.8(6) . .
C28 Si2 N6 Nd2 -132.7(4) . .
C28 Si2 N6 Si3 50.3(6) . .
N29 Nd2 Si2 N6 -140.8(4) . .
N29 Nd2 Si2 C6 26.2(3) . .
N29 Nd2 Si2 C28 -67.3(5) . .
N29 Nd2 Si2 C8 122.7(4) . .
N29 Nd2 N6 Si2 50.3(4) . .
N29 Nd2 N6 Si3 -132.9(3) . .
N29 Nd2 O8 C45 -38.9(10) . 2_577
N29 Nd2 O17 C43 143(6) . 2_577
N29 Nd2 N21 C9 92.9(6) . .
N29 Nd2 N21 C43 -81.6(5) . .
N29 Nd2 N31 C24 107.9(5) . .
N29 Nd2 N31 C13 -14.7(4) . .
N29 Nd2 N31 C31 -133.9(5) . .
N29 C12 C13 N31 -64.9(7) . .
N31 Nd2 Si2 N6 -78.9(4) . .
N31 Nd2 Si2 C6 88.1(3) . .
N31 Nd2 Si2 C28 -5.4(5) . .
N31 Nd2 Si2 C8 -175.4(4) . .
N31 Nd2 N6 Si2 98.2(3) . .
N31 Nd2 N6 Si3 -85.0(4) . .
N31 Nd2 O8 C45 -141.2(8) . 2_577
N31 Nd2 O17 C43 169(6) . 2_577
N31 Nd2 N21 C9 27.0(5) . .
N31 Nd2 N21 C43 -147.5(5) . .
N31 Nd2 N29 C12 -18.8(4) . .
N31 Nd2 N29 C45 168.9(6) . .
C5 C3 C27 C16 175.6(8) . .
C5 C3 C27 C37 -1.0(12) . .
C5 C15 C17 C20 -179.2(8) . .
C5 C15 C17 C37 0.5(12) . .
C8 Si2 N6 Nd2 104.8(4) . .
C8 Si2 N6 Si3 -72.2(5) . .
C11 C22 C43 O17 73.2(9) . 2_577
C11 C22 C43 N21 -108.1(8) . .
C11 C29 C36 C26 -179.1(8) . .
C11 C29 C36 C18 -2.2(12) . .
C7 C18 C36 C26 177.9(8) . .
C7 C18 C36 C29 1.1(12) . .
C7 C22 C43 O17 -105.3(8) . 2_577
C7 C22 C43 N21 73.4(9) . .
C13 C12 N29 Nd2 49.9(6) . .
C13 C12 N29 C45 -137.2(6) . .
C13 N31 C31 C9 -60.7(8) . .
C15 C17 C37 C27 -0.9(11) . .
C15 C17 C37 C45 179.6(7) . .
C18 C7 C22 C11 -1.3(11) . .
C18 C7 C22 C43 177.1(7) . .
C20 C17 C37 C27 178.7(7) . .
C20 C17 C37 C45 -0.7(11) . .
C22 C11 C29 C36 1.6(12) . .
C22 C7 C18 C36 0.7(11) . .
C9 N21 C43 O17 -168.2(6) . 2_577
C9 N21 C43 C22 13.0(10) . .
C17 C37 C45 O8 -68.2(9) . 2_577
C17 C37 C45 N29 110.5(8) . .
C27 C3 C5 C1 -176.6(8) . .
C27 C3 C5 C15 0.6(13) . .
C27 C37 C45 O8 112.3(8) . 2_577
C27 C37 C45 N29 -69.0(9) . .
C29 C11 C22 C7 0.2(11) . .
C29 C11 C22 C43 -178.2(7) . .
C31 N31 C13 C12 158.5(6) . .
C39 Si3 N6 Nd2 -130.0(5) . .
C39 Si3 N6 Si2 46.7(6) . .
C43 N21 C9 C31 166.1(6) . .
C48 Si3 N6 Nd2 -9.2(5) . .
C48 Si3 N6 Si2 167.4(4) . .
